data_4505860
loop_
_publ_author_name
'Vald\'es-Mart\'inez, Jes\'us'
'Del Rio-Ramirez, Marisa'
'Hern\'andez-Ortega, Sim\'on'
'Aaker\"oy, Christer B.'
'Helfrich, Brian'

_publ_section_title
;
 Demonstrating the Importance of Hydrogen Bonds through the Absence of
 Hydrogen Bonds
;
_journal_issue 6
_journal_name_full 'Crystal Growth &amp; Design'
_journal_page_first 485
_journal_paper_doi 10.1021/cg0155393
_journal_volume 1
_journal_year 2001
_chemical_formula_sum 'C28 H38 Cl4 N4 Zn'
_chemical_formula_weight 637.79
_chemical_name_common 'ZnCl4 + 2DMANH'
_chemical_name_systematic
;
 ?
;
_space_group_IT_number 15
_symmetry_cell_setting monoclinic
_symmetry_space_group_name_Hall '-C 2yc'
_symmetry_space_group_name_H-M 'C 1 2/c 1'
_atom_sites_solution_hydrogens 'geom - except H2 H3 H4 H5 H6 H7 - from difmap'
_atom_sites_solution_primary direct
_atom_sites_solution_secondary difmap
_audit_creation_method SHELXL-97
_cell_angle_alpha 90.00
_cell_angle_beta 94.113(4)
_cell_angle_gamma 90.00
_cell_formula_units_Z 4
_cell_length_a 15.237(3)
_cell_length_b 11.774(2)
_cell_length_c 17.443(4)
_cell_measurement_reflns_used 3443
_cell_measurement_temperature 203(2)
_cell_measurement_theta_max 27.706
_cell_measurement_theta_min 2.345
_cell_volume 3121.2(11)
_computing_cell_refinement 'Bruker SMART'
_computing_data_collection 'Bruker SMART'
_computing_data_reduction 'Bruker SHELXTL'
_computing_molecular_graphics 'Bruker SHELXTL'
_computing_publication_material 'Bruker SHELXTL'
_computing_structure_refinement 'SHELXL-97 (Sheldrick, 1997)'
_computing_structure_solution 'SHELXS-97 (Sheldrick, 1990)'
_diffrn_ambient_temperature 203(2)
_diffrn_measured_fraction_theta_full 0.895
_diffrn_measured_fraction_theta_max 0.895
_diffrn_measurement_device_type 'CCD area detector'
_diffrn_measurement_method 'phi and omega scans'
_diffrn_radiation_monochromator graphite
_diffrn_radiation_source 'fine-focus sealed tube'
_diffrn_radiation_type MoK\a
_diffrn_radiation_wavelength 0.71073
_diffrn_reflns_av_R_equivalents 0.0187
_diffrn_reflns_av_sigmaI/netI 0.0229
_diffrn_reflns_limit_h_max 19
_diffrn_reflns_limit_h_min -19
_diffrn_reflns_limit_k_max 15
_diffrn_reflns_limit_k_min -15
_diffrn_reflns_limit_l_max 22
_diffrn_reflns_limit_l_min -21
_diffrn_reflns_number 10043
_diffrn_reflns_theta_full 28.21
_diffrn_reflns_theta_max 28.21
_diffrn_reflns_theta_min 2.19
_exptl_absorpt_coefficient_mu 1.153
_exptl_absorpt_correction_T_max 1.000000
_exptl_absorpt_correction_T_min 0.795236
_exptl_absorpt_correction_type none
_exptl_absorpt_process_details SADABS
_exptl_crystal_colour colorless
_exptl_crystal_density_diffrn 1.357
_exptl_crystal_density_method 'not measured'
_exptl_crystal_description prisms
_exptl_crystal_F_000 1328
_exptl_crystal_size_max 0.6
_exptl_crystal_size_mid 0.5
_exptl_crystal_size_min 0.4
_refine_diff_density_max 1.063
_refine_diff_density_min -0.485
_refine_diff_density_rms 0.061
_refine_ls_extinction_method none
_refine_ls_goodness_of_fit_ref 1.085
_refine_ls_hydrogen_treatment riding
_refine_ls_matrix_type full
_refine_ls_number_parameters 168
_refine_ls_number_reflns 3443
_refine_ls_number_restraints 0
_refine_ls_restrained_S_all 1.085
_refine_ls_R_factor_all 0.0518
_refine_ls_R_factor_gt 0.0397
_refine_ls_shift/su_max 0.001
_refine_ls_shift/su_mean 0.000
_refine_ls_structure_factor_coef Fsqd
_refine_ls_weighting_details 'calc w=1/[\s^2^(Fo^2^)+(0.0613P)^2^+1.4091P] where P=(Fo^2^+2Fc^2^)/3'
_refine_ls_weighting_scheme calc
_refine_ls_wR_factor_gt 0.1064
_refine_ls_wR_factor_ref 0.1126
_reflns_number_gt 2683
_reflns_number_total 3443
_reflns_threshold_expression >2sigma(I)
_cod_data_source_file cg0155393_s1.cif
_cod_data_source_block 3
_cod_depositor_comments
;
The following automatic conversions were performed:

'_symmetry_cell_setting' value 'Monoclinic' changed to 'monoclinic'
according to /home/saulius/struct/CIF-dictionaries/cif_core.dic
dictionary named 'cif_core.dic' version 2.4.2 from 2011-04-26.

Automatic conversion script
Id: cif_fix_values 1715 2011-07-08 13:25:40Z adriana 
;
_cod_original_sg_symbol_H-M C2/c
_cod_database_code 4505860

loop_
_symmetry_equiv_pos_as_xyz
'x, y, z'
'-x, y, -z+1/2'
'x+1/2, y+1/2, z'
'-x+1/2, y+1/2, -z+1/2'
'-x, -y, -z'
'x, -y, z-1/2'
'-x+1/2, -y+1/2, -z'
'x+1/2, -y+1/2, z-1/2'

loop_
_atom_site_label
_atom_site_type_symbol
_atom_site_fract_x
_atom_site_fract_y
_atom_site_fract_z
_atom_site_U_iso_or_equiv
_atom_site_adp_type
_atom_site_occupancy
_atom_site_symmetry_multiplicity
_atom_site_calc_flag
_atom_site_refinement_flags
Zn1 Zn 0.0000 0.97601(3) 0.2500 0.04220(14) Uani 1 2 d S
Cl1 Cl 0.05797(6) 0.86229(7) 0.34436(4) 0.0745(3) Uani 1 1 d .
Cl2 Cl 0.10753(5) 1.09051(7) 0.20880(5) 0.0662(2) Uani 1 1 d .
N1 N 0.04762(10) 1.23916(14) 0.48705(10) 0.0339(4) Uani 1 1 d .
H1 H 0.0637 1.2668 0.5386 0.041 Uiso 1 1 d R
C1 C 0.09341(13) 1.31622(17) 0.43759(12) 0.0334(4) Uani 1 1 d .
N2 N 0.11070(11) 1.35287(15) 0.60505(10) 0.0358(4) Uani 1 1 d .
C2 C 0.08715(15) 1.3004(2) 0.35993(13) 0.0418(5) Uani 1 1 d .
H2 H 0.0567 1.2383 0.3392 0.050 Uiso 1 1 d R
C3 C 0.13144(16) 1.3735(2) 0.31199(14) 0.0477(6) Uani 1 1 d .
H3 H 0.1302 1.3583 0.2598 0.057 Uiso 1 1 d R
C4 C 0.17995(16) 1.4610(2) 0.34240(15) 0.0476(6) Uani 1 1 d .
H4 H 0.2121 1.5137 0.3130 0.057 Uiso 1 1 d R
C5 C 0.23862(15) 1.5728(2) 0.45451(17) 0.0469(6) Uani 1 1 d .
H5 H 0.2690 1.6241 0.4153 0.056 Uiso 1 1 d R
C6 C 0.24829(15) 1.5883(2) 0.53174(17) 0.0504(6) Uani 1 1 d .
H6 H 0.2799 1.6490 0.5470 0.061 Uiso 1 1 d R
C7 C 0.20727(15) 1.51541(19) 0.58170(16) 0.0443(6) Uani 1 1 d .
H7 H 0.2177 1.5277 0.6370 0.053 Uiso 1 1 d R
C8 C 0.15542(13) 1.42739(18) 0.55389(13) 0.0350(5) Uani 1 1 d .
C9 C 0.14435(12) 1.40658(17) 0.47286(13) 0.0335(4) Uani 1 1 d .
C10 C 0.18756(14) 1.48091(19) 0.42288(14) 0.0393(5) Uani 1 1 d .
C11 C 0.0816(2) 1.1212(2) 0.48436(17) 0.0566(7) Uani 1 1 d .
H11C H 0.1443 1.1216 0.4949 0.068 Uiso 1 1 d R
H11B H 0.0673 1.0898 0.4342 0.068 Uiso 1 1 d R
H11A H 0.0550 1.0759 0.5222 0.068 Uiso 1 1 d R
C12 C -0.04953(15) 1.2464(3) 0.47116(15) 0.0612(8) Uani 1 1 d .
H12C H -0.0678 1.3242 0.4740 0.073 Uiso 1 1 d R
H12B H -0.0780 1.2023 0.5085 0.073 Uiso 1 1 d R
H12A H -0.0655 1.2173 0.4206 0.073 Uiso 1 1 d R
C13 C 0.17280(18) 1.2862(3) 0.65681(17) 0.0623(8) Uani 1 1 d .
H13C H 0.2140 1.2476 0.6269 0.075 Uiso 1 1 d R
H13B H 0.1406 1.2316 0.6845 0.075 Uiso 1 1 d R
H13A H 0.2040 1.3365 0.6926 0.075 Uiso 1 1 d R
C14 C 0.04589(18) 1.4141(2) 0.64835(16) 0.0558(7) Uani 1 1 d .
H14C H 0.0070 1.4564 0.6133 0.067 Uiso 1 1 d R
H14B H 0.0760 1.4652 0.6842 0.067 Uiso 1 1 d R
H14A H 0.0125 1.3605 0.6758 0.067 Uiso 1 1 d R

loop_
_atom_site_aniso_label
_atom_site_aniso_U_11
_atom_site_aniso_U_22
_atom_site_aniso_U_33
_atom_site_aniso_U_23
_atom_site_aniso_U_13
_atom_site_aniso_U_12
Zn1 0.0492(2) 0.0453(2) 0.0324(2) 0.000 0.00584(16) 0.000
Cl1 0.0910(6) 0.0753(5) 0.0532(4) 0.0238(4) -0.0232(4) -0.0152(4)
Cl2 0.0515(4) 0.0716(5) 0.0791(5) 0.0168(4) 0.0299(3) 0.0042(3)
N1 0.0297(9) 0.0354(9) 0.0368(9) -0.0032(8) 0.0028(7) -0.0037(7)
C1 0.0286(10) 0.0343(10) 0.0375(11) 0.0023(9) 0.0032(8) 0.0027(8)
N2 0.0346(9) 0.0360(9) 0.0366(10) 0.0003(8) 0.0014(7) 0.0014(7)
C2 0.0403(12) 0.0432(12) 0.0416(12) -0.0003(10) 0.0015(10) 0.0001(9)
C3 0.0475(13) 0.0575(15) 0.0382(12) 0.0077(11) 0.0034(10) 0.0031(11)
C4 0.0398(12) 0.0523(14) 0.0515(14) 0.0171(12) 0.0089(11) 0.0042(10)
C5 0.0336(11) 0.0391(12) 0.0688(17) 0.0084(12) 0.0088(11) -0.0006(9)
C6 0.0321(11) 0.0380(12) 0.081(2) -0.0071(12) 0.0059(12) -0.0071(9)
C7 0.0339(11) 0.0413(12) 0.0572(15) -0.0090(11) -0.0013(10) -0.0010(9)
C8 0.0274(10) 0.0334(10) 0.0443(12) 0.0002(9) 0.0021(9) 0.0042(8)
C9 0.0254(9) 0.0315(10) 0.0437(12) 0.0029(9) 0.0023(8) 0.0044(8)
C10 0.0271(10) 0.0382(11) 0.0529(14) 0.0089(10) 0.0042(9) 0.0038(8)
C11 0.0774(18) 0.0289(11) 0.0663(17) -0.0023(12) 0.0232(14) -0.0029(11)
C12 0.0313(12) 0.107(2) 0.0454(14) 0.0068(15) 0.0006(10) -0.0136(13)
C13 0.0566(16) 0.0627(17) 0.0639(17) 0.0184(14) -0.0199(14) -0.0071(13)
C14 0.0592(15) 0.0528(15) 0.0581(16) -0.0149(13) 0.0227(13) -0.0060(12)

loop_
_atom_type_symbol
_atom_type_description
_atom_type_scat_dispersion_real
_atom_type_scat_dispersion_imag
_atom_type_scat_source
C C 0.0033 0.0016 'International Tables Vol C Tables 4.2.6.8 and 6.1.1.4'
H H 0.0000 0.0000 'International Tables Vol C Tables 4.2.6.8 and 6.1.1.4'
N N 0.0061 0.0033 'International Tables Vol C Tables 4.2.6.8 and 6.1.1.4'
Cl Cl 0.1484 0.1585 'International Tables Vol C Tables 4.2.6.8 and 6.1.1.4'
Zn Zn 0.2839 1.4301 'International Tables Vol C Tables 4.2.6.8 and 6.1.1.4'

loop_
_geom_angle_atom_site_label_1
_geom_angle_atom_site_label_2
_geom_angle_atom_site_label_3
_geom_angle
_geom_angle_site_symmetry_1
_geom_angle_site_symmetry_3
Cl1 Zn1 Cl1 107.06(5) 2 .
Cl1 Zn1 Cl2 112.00(3) 2 .
Cl1 Zn1 Cl2 109.22(3) . .
Cl1 Zn1 Cl2 109.22(3) 2 2
Cl1 Zn1 Cl2 112.00(3) . 2
Cl2 Zn1 Cl2 107.41(4) . 2
C1 N1 C11 112.31(17) . .
C1 N1 C12 111.38(18) . .
C11 N1 C12 113.1(2) . .
C2 C1 C9 121.7(2) . .
C2 C1 N1 119.93(19) . .
C9 C1 N1 118.35(18) . .
C8 N2 C14 112.33(18) . .
C8 N2 C13 112.67(18) . .
C14 N2 C13 111.6(2) . .
C1 C2 C3 120.4(2) . .
C4 C3 C2 120.3(2) . .
C3 C4 C10 121.1(2) . .
C6 C5 C10 120.4(2) . .
C5 C6 C7 120.9(2) . .
C8 C7 C6 120.9(2) . .
C7 C8 C9 120.2(2) . .
C7 C8 N2 121.5(2) . .
C9 C8 N2 118.34(18) . .
C10 C9 C1 116.9(2) . .
C10 C9 C8 118.06(19) . .
C1 C9 C8 125.0(2) . .
C4 C10 C5 120.9(2) . .
C4 C10 C9 119.6(2) . .
C5 C10 C9 119.5(2) . .

loop_
_geom_bond_atom_site_label_1
_geom_bond_atom_site_label_2
_geom_bond_distance
_geom_bond_site_symmetry_2
Zn1 Cl1 2.2524(8) 2
Zn1 Cl1 2.2524(8) .
Zn1 Cl2 2.2775(8) .
Zn1 Cl2 2.2775(8) 2
N1 C1 1.463(3) .
N1 C11 1.484(3) .
N1 C12 1.489(3) .
C1 C2 1.364(3) .
C1 C9 1.430(3) .
N2 C8 1.455(3) .
N2 C14 1.474(3) .
N2 C13 1.484(3) .
C2 C3 1.405(3) .
C3 C4 1.354(4) .
C4 C10 1.420(4) .
C5 C6 1.357(4) .
C5 C10 1.421(3) .
C6 C7 1.402(4) .
C7 C8 1.371(3) .
C8 C9 1.433(3) .
C9 C10 1.429(3) .
